data_4121384
loop_
_publ_author_name
'David E. Herbert'
'Davide Lionetti'
'Jonathan Rittle'
'Theodor Agapie'

_publ_section_title
;
 Heterometallic Triiron-Oxo/Hydroxo Clusters: Effect of Redox-Inactive
 Metals
;
_journal_name_full 'Journal of the American Chemical Society'
_journal_page_first 19075
_journal_page_last 19078
_journal_paper_doi 10.1021/ja4104974
_journal_volume 135
_journal_year 2013
_chemical_formula_sum 'C66 H49 F9 Fe3 N7 O18 S3 Zn'
_chemical_formula_weight 1728.22
_chemical_name_systematic
; 
 ? 
;
_space_group_IT_number 2
_symmetry_cell_setting triclinic
_symmetry_space_group_name_Hall '-P 1'
_symmetry_space_group_name_H-M 'P -1'
_atom_sites_solution_hydrogens geom
_atom_sites_solution_primary direct
_atom_sites_solution_secondary difmap
_audit_creation_method SHELXL-97
_cell_angle_alpha 72.48(3)
_cell_angle_beta 72.06(3)
_cell_angle_gamma 70.67(3)
_cell_formula_units_Z 2
_cell_length_a 14.292(3)
_cell_length_b 14.592(3)
_cell_length_c 18.666(4)
_cell_measurement_reflns_used 29446
_cell_measurement_temperature 100(2)
_cell_volume 3407.7(15)
_computing_cell_refinement 'XDS (Kabsch, 2010)'
_computing_data_collection 'BluIce (SSRL, 2001)'
_computing_data_reduction 'XDS (Kabsch, 2010)'
_computing_structure_refinement 'SHELXL-97 (Sheldrick, 2008)'
_computing_structure_solution 'SHELXS-97 (Sheldrick, 2008)'
_diffrn_ambient_temperature 100(2)
_diffrn_detector 'pixel array detector'
_diffrn_detector_area_resol_mean 5.814
_diffrn_detector_type 'DECTIRS PILATUS 6M'
_diffrn_measurement_device 'single \f axis'
_diffrn_measurement_device_details
;
         custom air bearing single axis goniometer
;
_diffrn_measurement_device_type 'SSRL single-axis microdiffractometer'
_diffrn_measurement_method 'fine sliced shutterless \f scans'
_diffrn_radiation_collimation 'K-B focussing mirrors'
_diffrn_radiation_monochromator 'liquid nitrogen-cooled double Si(111)'
_diffrn_radiation_type synchrotron
_diffrn_radiation_wavelength 0.72930
_diffrn_reflns_av_R_equivalents 0.0220
_diffrn_reflns_av_sigmaI/netI 0.0268
_diffrn_reflns_limit_h_max 19
_diffrn_reflns_limit_h_min -19
_diffrn_reflns_limit_k_max 15
_diffrn_reflns_limit_k_min -20
_diffrn_reflns_limit_l_max 20
_diffrn_reflns_limit_l_min -26
_diffrn_reflns_number 29446
_diffrn_reflns_theta_max 31.32
_diffrn_reflns_theta_min 1.21
_exptl_absorpt_coefficient_mu 1.168
_exptl_absorpt_correction_type empirical
_exptl_absorpt_process_details 'XDS (Kabsch, 2010)'
_exptl_crystal_colour orange
_exptl_crystal_density_diffrn 1.684
_exptl_crystal_description block
_exptl_crystal_F_000 1750
_refine_ls_extinction_method none
_refine_ls_goodness_of_fit_ref 0.829
_refine_ls_hydrogen_treatment constr
_refine_ls_matrix_type full
_refine_ls_number_parameters 989
_refine_ls_number_reflns 16032
_refine_ls_number_restraints 62
_refine_ls_restrained_S_all 0.840
_refine_ls_R_factor_all 0.0903
_refine_ls_R_factor_gt 0.0869
_refine_ls_shift/su_max 0.001
_refine_ls_shift/su_mean 0.000
_refine_ls_structure_factor_coef Fsqd
_refine_ls_weighting_details 'calc w=1/[\s^2^(Fo^2^)+(0.1464P)^2^+33.7407P] where P=(Fo^2^+2Fc^2^)/3'
_refine_ls_weighting_scheme calc
_refine_ls_wR_factor_gt 0.2457
_refine_ls_wR_factor_ref 0.2481
_reflns_number_gt 14731
_reflns_number_total 16032
_reflns_threshold_expression >2sigma(I)
_cod_data_source_file ja4104974_Zn.cif
_cod_data_source_block zn
_cod_original_cell_volume 3407.8(12)
_cod_database_code 4121384
_cod_database_fobs_code 4121384

loop_
_symmetry_equiv_pos_as_xyz
'x, y, z'
'-x, -y, -z'

loop_
_atom_site_label
_atom_site_type_symbol
_atom_site_fract_x
_atom_site_fract_y
_atom_site_fract_z
_atom_site_U_iso_or_equiv
_atom_site_adp_type
_atom_site_occupancy
_atom_site_site_symmetry_order
_atom_site_calc_flag
_atom_site_refinement_flags_posn
_atom_site_refinement_flags_adp
_atom_site_refinement_flags_occupancy
_atom_site_disorder_assembly
_atom_site_disorder_group
C1 C 1.0249(6) 0.8746(6) 0.6154(4) 0.0530(11) Uani 1 1 d . . . . .
H1 H 1.0869 0.8352 0.6297 0.064 Uiso 1 1 calc R U . . .
C2 C 0.9722(3) 0.9594(3) 0.6431(3) 0.0263(9) Uani 1 1 d . . . . .
C3 C 0.8823(3) 1.0184(3) 0.6196(3) 0.0258(9) Uani 1 1 d . . . . .
H3 H 0.8462 1.0777 0.6376 0.031 Uiso 1 1 calc R U . . .
C4 C 0.8457(5) 0.9915(5) 0.5708(4) 0.0477(10) Uani 1 1 d . . . . .
C5 C 0.9016(3) 0.9065(4) 0.5419(3) 0.0274(9) Uani 1 1 d . . . . .
H5 H 0.8802 0.8901 0.5050 0.033 Uiso 1 1 calc R U . . .
C6 C 0.9887(3) 0.8458(4) 0.5670(3) 0.0284(9) Uani 1 1 d . . . . .
C7 C 1.0085(3) 0.9830(3) 0.7002(3) 0.0270(9) Uani 1 1 d . . . . .
C8 C 0.9537(4) 0.9826(4) 0.7767(3) 0.0285(9) Uani 1 1 d . . . . .
C9 C 0.9963(4) 1.0064(5) 0.8254(3) 0.0376(11) Uani 1 1 d . . . . .
H9 H 0.9605 1.0058 0.8776 0.045 Uiso 1 1 calc R U . . .
C10 C 1.0888(5) 1.0306(5) 0.7993(4) 0.0427(13) Uani 1 1 d . . . . .
H10 H 1.1145 1.0487 0.8328 0.051 Uiso 1 1 calc R U . . .
C11 C 1.1434(4) 1.0282(4) 0.7245(3) 0.0380(12) Uani 1 1 d . . . . .
H11 H 1.2076 1.0434 0.7065 0.046 Uiso 1 1 calc R U . . .
C12 C 1.1041(4) 1.0036(4) 0.6755(3) 0.0322(10) Uani 1 1 d . . . . .
H12 H 1.1426 1.0006 0.6243 0.039 Uiso 1 1 calc R U . . .
C13 C 0.7437(4) 1.0494(3) 0.5551(3) 0.0278(9) Uani 1 1 d . . . . .
C14 C 0.6596(3) 1.0081(3) 0.5813(3) 0.0273(9) Uani 1 1 d . . . . .
C15 C 0.5656(4) 1.0700(4) 0.5668(3) 0.0308(10) Uani 1 1 d . . . . .
H15 H 0.5080 1.0434 0.5845 0.037 Uiso 1 1 calc R U . . .
C16 C 0.5540(4) 1.1681(4) 0.5278(3) 0.0338(10) Uani 1 1 d . . . . .
H16 H 0.4898 1.2077 0.5177 0.041 Uiso 1 1 calc R U . . .
C17 C 0.6370(4) 1.2090(4) 0.5031(3) 0.0347(11) Uani 1 1 d . . . . .
H17 H 0.6296 1.2768 0.4768 0.042 Uiso 1 1 calc R U . . .
C18 C 0.7306(4) 1.1495(4) 0.5176(3) 0.0325(10) Uani 1 1 d . . . . .
H18 H 0.7870 1.1776 0.5016 0.039 Uiso 1 1 calc R U . . .
C19 C 1.0381(3) 0.7475(4) 0.5437(3) 0.0294(9) Uani 1 1 d . . . . .
C20 C 1.0557(4) 0.6566(4) 0.5980(3) 0.0302(9) Uani 1 1 d . . . . .
C21 C 1.1096(4) 0.5703(4) 0.5699(3) 0.0376(11) Uani 1 1 d . . . . .
H21 H 1.1223 0.5081 0.6056 0.045 Uiso 1 1 calc R U . . .
C22 C 1.1444(5) 0.5726(4) 0.4927(4) 0.0436(13) Uani 1 1 d . . . . .
H22 H 1.1846 0.5134 0.4756 0.052 Uiso 1 1 calc R U . . .
C23 C 1.1211(5) 0.6615(5) 0.4390(3) 0.0409(12) Uani 1 1 d . . . . .
H23 H 1.1415 0.6630 0.3853 0.049 Uiso 1 1 calc R U . . .
C24 C 1.0675(4) 0.7477(4) 0.4655(3) 0.0354(11) Uani 1 1 d . . . . .
H24 H 1.0505 0.8085 0.4292 0.042 Uiso 1 1 calc R U . . .
C25 C 0.8485(3) 0.9596(3) 0.8090(3) 0.0271(9) Uani 1 1 d . . . . .
C26 C 0.6680(3) 0.8986(4) 0.6255(3) 0.0282(9) Uani 1 1 d . . . . .
C27 C 1.0152(3) 0.6465(3) 0.6865(3) 0.0279(9) Uani 1 1 d . . . . .
C28 C 0.7630(4) 1.0545(3) 0.7922(3) 0.0283(9) Uani 1 1 d . . . . .
C29 C 0.7648(4) 1.1477(4) 0.7948(3) 0.0354(11) Uani 1 1 d . . . . .
H29 H 0.8188 1.1556 0.8099 0.042 Uiso 1 1 calc R U . . .
C30 C 0.6859(5) 1.2297(4) 0.7746(4) 0.0447(14) Uani 1 1 d . . . . .
H30 H 0.6853 1.2944 0.7759 0.054 Uiso 1 1 calc R U . . .
C31 C 0.6091(4) 1.2157(4) 0.7529(4) 0.0439(14) Uani 1 1 d . . . . .
H31 H 0.5553 1.2710 0.7384 0.053 Uiso 1 1 calc R U . . .
C32 C 0.6106(4) 1.1208(4) 0.7524(4) 0.0366(11) Uani 1 1 d . . . . .
H32 H 0.5571 1.1115 0.7375 0.044 Uiso 1 1 calc R U . . .
C33 C 0.8346(4) 0.9113(4) 0.8953(3) 0.0293(9) Uani 1 1 d . . . . .
C34 C 0.7937(4) 0.9612(4) 0.9550(3) 0.0348(10) Uani 1 1 d . . . . .
H34 H 0.7697 1.0318 0.9441 0.042 Uiso 1 1 calc R U . . .
C35 C 0.7879(5) 0.9078(5) 1.0308(3) 0.0411(12) Uani 1 1 d . . . . .
H35 H 0.7588 0.9407 1.0724 0.049 Uiso 1 1 calc R U . . .
C36 C 0.8260(5) 0.8042(5) 1.0443(3) 0.0451(14) Uani 1 1 d . . . . .
H36 H 0.8253 0.7657 1.0954 0.054 Uiso 1 1 calc R U . . .
C37 C 0.8638(5) 0.7596(4) 0.9839(3) 0.0413(12) Uani 1 1 d . . . . .
H37 H 0.8882 0.6890 0.9939 0.050 Uiso 1 1 calc R U . . .
C38 C 0.5639(4) 0.8887(4) 0.6794(3) 0.0321(10) Uani 1 1 d . . . . .
C39 C 0.4905(4) 0.8651(4) 0.6584(4) 0.0395(12) Uani 1 1 d . . . . .
H39 H 0.5026 0.8522 0.6089 0.047 Uiso 1 1 calc R U . . .
C40 C 0.3990(4) 0.8611(5) 0.7123(4) 0.0458(15) Uani 1 1 d . . . . .
H40 H 0.3476 0.8446 0.7001 0.055 Uiso 1 1 calc R U . . .
C41 C 0.3828(4) 0.8810(5) 0.7829(4) 0.0452(14) Uani 1 1 d . . . . .
H41 H 0.3199 0.8794 0.8196 0.054 Uiso 1 1 calc R U . . .
C42 C 0.4593(4) 0.9034(4) 0.8001(4) 0.0391(12) Uani 1 1 d . . . . .
H42 H 0.4479 0.9180 0.8489 0.047 Uiso 1 1 calc R U . . .
C43 C 0.7097(4) 0.8290(4) 0.5693(3) 0.0314(10) Uani 1 1 d . . . . .
C44 C 0.6921(5) 0.8560(4) 0.4960(3) 0.0390(12) Uani 1 1 d . . . . .
H44 H 0.6465 0.9181 0.4797 0.047 Uiso 1 1 calc R U . . .
C45 C 0.7416(6) 0.7914(5) 0.4467(4) 0.0472(14) Uani 1 1 d . . . . .
H45 H 0.7297 0.8081 0.3964 0.057 Uiso 1 1 calc R U . . .
C46 C 0.8084(6) 0.7023(5) 0.4716(4) 0.0472(14) Uani 1 1 d . . . . .
H46 H 0.8456 0.6586 0.4377 0.057 Uiso 1 1 calc R U . . .
C47 C 0.8208(5) 0.6775(4) 0.5456(4) 0.0404(12) Uani 1 1 d . . . . .
H47 H 0.8643 0.6148 0.5636 0.049 Uiso 1 1 calc R U . . .
C48 C 0.9828(4) 0.5482(4) 0.7217(3) 0.0305(10) Uani 1 1 d . . . . .
C49 C 1.0450(4) 0.4570(4) 0.7496(3) 0.0358(11) Uani 1 1 d . . . . .
H49 H 1.1132 0.4510 0.7499 0.043 Uiso 1 1 calc R U . . .
C50 C 1.0054(5) 0.3742(4) 0.7771(4) 0.0437(13) Uani 1 1 d . . . . .
H50 H 1.0466 0.3107 0.7963 0.052 Uiso 1 1 calc R U . . .
C51 C 0.9066(5) 0.3846(4) 0.7764(4) 0.0438(14) Uani 1 1 d . . . . .
H51 H 0.8786 0.3289 0.7951 0.053 Uiso 1 1 calc R U . . .
C52 C 0.8482(4) 0.4785(4) 0.7478(4) 0.0411(13) Uani 1 1 d . . . . .
H52 H 0.7799 0.4861 0.7470 0.049 Uiso 1 1 calc R U . . .
C53 C 1.0928(4) 0.6544(4) 0.7243(3) 0.0308(10) Uani 1 1 d . . . . .
C54 C 1.1976(4) 0.6171(4) 0.7005(4) 0.0374(11) Uani 1 1 d . . . . .
H54 H 1.2256 0.5817 0.6603 0.045 Uiso 1 1 calc R U . . .
C55 C 1.2613(4) 0.6330(5) 0.7375(4) 0.0454(14) Uani 1 1 d . . . . .
H55 H 1.3332 0.6095 0.7218 0.054 Uiso 1 1 calc R U . . .
C56 C 1.2186(4) 0.6824(5) 0.7961(4) 0.0445(14) Uani 1 1 d . . . . .
H56 H 1.2607 0.6926 0.8221 0.053 Uiso 1 1 calc R U . . .
C57 C 1.1138(4) 0.7177(4) 0.8174(3) 0.0363(11) Uani 1 1 d . . . . .
H57 H 1.0845 0.7526 0.8580 0.044 Uiso 1 1 calc R U . . .
C58 C 0.5810(5) 0.8265(5) 0.9456(4) 0.0444(13) Uani 1 1 d . . . . .
C59 C 0.5338(8) 0.8549(7) 1.0218(5) 0.070(2) Uani 1 1 d . . . . .
H59A H 0.5555 0.9120 1.0219 0.105 Uiso 1 1 calc R U . . .
H59B H 0.5556 0.7986 1.0629 0.105 Uiso 1 1 calc R U . . .
H59C H 0.4594 0.8729 1.0306 0.105 Uiso 1 1 calc R U . . .
C60 C 0.8514(6) 0.5487(5) 0.9226(4) 0.0472(14) Uani 1 1 d . . . . .
C61 C 0.9024(9) 0.4571(7) 0.9743(7) 0.099(4) Uani 1 1 d . . . . .
H61A H 0.8532 0.4411 1.0229 0.149 Uiso 1 1 calc R U . . .
H61B H 0.9596 0.4695 0.9851 0.149 Uiso 1 1 calc R U . . .
H61C H 0.9278 0.4011 0.9486 0.149 Uiso 1 1 calc R U . . .
C62 C 0.5057(5) 0.5208(5) 0.9068(4) 0.0477(10) Uani 1 1 d . . . . .
C63 C 0.4265(5) 0.4690(6) 0.9174(4) 0.0530(11) Uani 1 1 d . . . . .
H63A H 0.3596 0.5082 0.9406 0.080 Uiso 1 1 calc R U . . .
H63B H 0.4426 0.4030 0.9514 0.080 Uiso 1 1 calc R U . . .
H63C H 0.4253 0.4620 0.8671 0.080 Uiso 1 1 calc R U . . .
N7 N 0.5615(6) 0.5653(6) 0.9003(4) 0.070(2) Uani 1 1 d . . . . .
C64 C 0.5565(5) 0.5183(5) 0.5879(4) 0.0518(16) Uani 1 1 d . . . . .
C65 C 0.3389(5) 0.3092(5) 0.6952(4) 0.0486(15) Uani 1 1 d . . . . .
F1 F 0.6021(5) 0.5800(5) 0.5293(3) 0.0871(17) Uani 1 1 d . . . . .
F2 F 0.5944(4) 0.4277(4) 0.5735(3) 0.0665(12) Uani 1 1 d . . . . .
F3 F 0.4577(4) 0.5476(4) 0.5892(3) 0.0750(14) Uani 1 1 d . . . . .
F4 F 0.4358(3) 0.3051(3) 0.6579(3) 0.0603(11) Uani 1 1 d . . . . .
F5 F 0.2829(3) 0.3492(3) 0.6420(3) 0.0631(12) Uani 1 1 d . . . . .
F6 F 0.3094(4) 0.3730(4) 0.7402(4) 0.0746(14) Uani 1 1 d . . . . .
Fe1 Fe 0.69052(5) 0.89240(5) 0.78035(4) 0.02580(16) Uani 1 1 d . . . . .
Fe2 Fe 0.78924(5) 0.71205(5) 0.70628(4) 0.02700(16) Uani 1 1 d . . . . .
Fe3 Fe 0.89023(5) 0.74523(5) 0.81496(4) 0.02622(16) Uani 1 1 d . . . . .
N1 N 0.6866(3) 1.0411(3) 0.7724(3) 0.0293(8) Uani 1 1 d . . . . .
N2 N 0.8684(3) 0.8112(3) 0.9093(3) 0.0311(8) Uani 1 1 d . . . . .
N3 N 0.5499(3) 0.9051(3) 0.7490(3) 0.0323(9) Uani 1 1 d . . . . .
N4 N 0.7723(3) 0.7404(3) 0.5930(3) 0.0322(9) Uani 1 1 d . . . . .
N5 N 0.8858(3) 0.5592(3) 0.7212(3) 0.0321(9) Uani 1 1 d . . . . .
N6 N 1.0518(3) 0.7032(3) 0.7814(3) 0.0303(8) Uani 1 1 d . . . . .
O1 O 0.8388(2) 0.8901(2) 0.77509(19) 0.0250(6) Uani 1 1 d . . . . .
O2 O 0.7355(2) 0.8655(2) 0.6755(2) 0.0269(7) Uani 1 1 d . . . . .
O3 O 0.9250(2) 0.7219(2) 0.7051(2) 0.0266(7) Uani 1 1 d . . . . .
O8 O 0.6144(3) 0.8910(3) 0.8896(2) 0.0345(8) Uani 1 1 d . . . . .
O9 O 0.5799(4) 0.7423(4) 0.9395(3) 0.0514(11) Uani 1 1 d . . . . .
O6 O 0.9034(3) 0.6119(3) 0.8857(2) 0.0375(8) Uani 1 1 d . . . . .
O7 O 0.7632(4) 0.5567(4) 0.9184(3) 0.0531(12) Uani 1 1 d . . . . .
O4 O 0.7555(2) 0.7491(2) 0.8082(2) 0.0264(6) Uani 1 1 d . . . . .
O5 O 0.6671(3) 0.6679(3) 0.7542(2) 0.0339(8) Uani 1 1 d . . . . .
H5A H 0.6233 0.6549 0.7313 0.041 Uiso 1 1 calc R U . . .
O10 O 0.5414(4) 0.6228(4) 0.6850(4) 0.0690(16) Uani 1 1 d . . . . .
O11 O 0.6832(4) 0.4795(5) 0.6701(4) 0.0756(18) Uani 1 1 d . . . . .
O12 O 0.5122(4) 0.4602(4) 0.7336(3) 0.0595(13) Uani 1 1 d . . . . .
O13 O 0.3758(4) 0.1615(5) 0.8096(3) 0.0631(15) Uani 1 1 d . . . . .
O14 O 0.2130(3) 0.2062(4) 0.7747(3) 0.0531(12) Uani 1 1 d . . . . .
O15 O 0.3677(4) 0.1259(3) 0.6933(3) 0.0535(12) Uani 1 1 d . . . . .
C66A C 0.8547(12) 0.1754(14) 0.9970(9) 0.075(7) Uiso 0.543(6) 1 d D . P A 1
F7A F 0.8860(17) 0.2305(17) 1.0258(12) 0.178(7) Uani 0.543(6) 1 d D . P A 1
F8A F 0.808(2) 0.1053(13) 1.0483(8) 0.263(15) Uani 0.543(6) 1 d D . P A 1
F9A F 0.8844(12) 0.1712(12) 0.9236(7) 0.113(4) Uani 0.543(6) 1 d D . P A 1
O16A O 0.6549(14) 0.3112(11) 1.0583(8) 0.115(5) Uani 0.543(6) 1 d D . P A 1
O17A O 0.6357(11) 0.2599(16) 0.9632(10) 0.159(11) Uani 0.543(6) 1 d D . P A 1
O18A O 0.7252(10) 0.3619(9) 0.9385(8) 0.100(5) Uani 0.543(6) 1 d D . P A 1
S4A S 0.7343(4) 0.2399(4) 0.9986(3) 0.0660(11) Uiso 0.543(6) 1 d D . P A 1
C66B C 0.9403(16) 0.1558(14) 0.9959(13) 0.21(3) Uiso 0.457(6) 1 d D . P A 2
F7B F 0.927(2) 0.0866(16) 0.9674(14) 0.178(7) Uani 0.457(6) 1 d D . P A 2
F8B F 0.884(3) 0.1545(14) 1.0700(10) 0.263(15) Uani 0.457(6) 1 d D . P A 2
F9B F 0.9277(14) 0.2485(13) 0.9491(9) 0.113(4) Uani 0.457(6) 1 d D . P A 2
O16B O 0.7177(15) 0.2959(11) 1.0358(12) 0.115(5) Uani 0.457(6) 1 d D . P A 2
O17B O 0.6995(12) 0.1526(11) 1.0321(9) 0.087(6) Uani 0.457(6) 1 d D . P A 2
O18B O 0.746(2) 0.2573(19) 0.9246(9) 0.22(2) Uani 0.457(6) 1 d D . P A 2
S4B S 0.8090(9) 0.1962(4) 1.0005(3) 0.095(4) Uani 0.457(6) 1 d D . P A 2
S1 S 0.57532(12) 0.52064(12) 0.67929(11) 0.0469(4) Uani 1 1 d . . . . .
S2 S 0.32197(10) 0.18661(12) 0.74954(9) 0.0425(3) Uani 1 1 d . . . . .
Zn1 Zn 0.65767(5) 0.65682(5) 0.86533(4) 0.03985(18) Uani 1 1 d . . . . .

loop_
_atom_site_aniso_label
_atom_site_aniso_U_11
_atom_site_aniso_U_22
_atom_site_aniso_U_33
_atom_site_aniso_U_23
_atom_site_aniso_U_13
_atom_site_aniso_U_12
C1 0.049(2) 0.061(3) 0.049(2) -0.002(2) -0.006(2) -0.029(2)
C2 0.0221(18) 0.026(2) 0.028(2) 0.0003(18) -0.0033(16) -0.0108(16)
C3 0.0217(18) 0.0201(18) 0.029(2) 0.0029(17) -0.0033(16) -0.0074(15)
C4 0.051(2) 0.055(3) 0.039(2) 0.002(2) -0.0052(18) -0.032(2)
C5 0.025(2) 0.027(2) 0.028(2) -0.0012(18) -0.0037(16) -0.0111(17)
C6 0.0217(19) 0.026(2) 0.032(2) 0.0003(19) -0.0007(16) -0.0103(16)
C7 0.0216(19) 0.0233(19) 0.033(2) -0.0003(18) -0.0069(16) -0.0061(15)
C8 0.024(2) 0.026(2) 0.034(2) -0.0036(19) -0.0055(17) -0.0087(16)
C9 0.036(3) 0.046(3) 0.035(2) -0.008(2) -0.007(2) -0.018(2)
C10 0.038(3) 0.054(3) 0.043(3) -0.008(3) -0.011(2) -0.021(3)
C11 0.027(2) 0.044(3) 0.043(3) -0.001(2) -0.009(2) -0.017(2)
C12 0.024(2) 0.034(2) 0.036(2) -0.001(2) -0.0061(18) -0.0104(18)
C13 0.026(2) 0.024(2) 0.030(2) -0.0016(18) -0.0062(17) -0.0066(16)
C14 0.0248(19) 0.0223(19) 0.032(2) 0.0012(18) -0.0103(17) -0.0060(16)
C15 0.027(2) 0.028(2) 0.034(2) 0.003(2) -0.0107(18) -0.0086(17)
C16 0.027(2) 0.029(2) 0.040(3) 0.001(2) -0.0126(19) -0.0041(18)
C17 0.033(2) 0.025(2) 0.039(3) 0.002(2) -0.009(2) -0.0060(18)
C18 0.029(2) 0.028(2) 0.036(2) 0.001(2) -0.0071(19) -0.0086(18)
C19 0.0216(19) 0.028(2) 0.037(2) -0.007(2) -0.0025(17) -0.0081(16)
C20 0.024(2) 0.028(2) 0.035(2) -0.004(2) -0.0055(17) -0.0058(17)
C21 0.035(3) 0.029(2) 0.042(3) -0.007(2) -0.007(2) -0.002(2)
C22 0.041(3) 0.031(3) 0.053(3) -0.014(3) -0.002(2) -0.007(2)
C23 0.045(3) 0.038(3) 0.037(3) -0.010(2) 0.002(2) -0.015(2)
C24 0.035(2) 0.033(2) 0.037(3) -0.006(2) -0.001(2) -0.014(2)
C25 0.0229(19) 0.0230(19) 0.032(2) -0.0014(18) -0.0054(16) -0.0067(16)
C26 0.0231(19) 0.026(2) 0.034(2) 0.0024(19) -0.0111(17) -0.0078(16)
C27 0.0212(18) 0.0201(18) 0.037(2) -0.0043(19) -0.0056(17) -0.0017(15)
C28 0.026(2) 0.024(2) 0.030(2) -0.0001(18) -0.0024(17) -0.0083(16)
C29 0.032(2) 0.026(2) 0.045(3) -0.004(2) -0.009(2) -0.0079(18)
C30 0.041(3) 0.025(2) 0.065(4) -0.008(3) -0.011(3) -0.007(2)
C31 0.035(3) 0.025(2) 0.063(4) -0.001(3) -0.014(3) -0.0012(19)
C32 0.026(2) 0.026(2) 0.050(3) -0.001(2) -0.009(2) -0.0026(17)
C33 0.026(2) 0.031(2) 0.029(2) -0.003(2) -0.0051(17) -0.0101(18)
C34 0.036(2) 0.033(2) 0.033(2) -0.004(2) -0.004(2) -0.012(2)
C35 0.047(3) 0.043(3) 0.032(2) -0.008(2) -0.004(2) -0.016(2)
C36 0.053(3) 0.043(3) 0.033(3) 0.003(3) -0.012(2) -0.013(3)
C37 0.046(3) 0.035(3) 0.037(3) 0.003(2) -0.014(2) -0.008(2)
C38 0.023(2) 0.024(2) 0.045(3) 0.005(2) -0.0123(19) -0.0069(16)
C39 0.029(2) 0.040(3) 0.050(3) 0.004(2) -0.016(2) -0.016(2)
C40 0.027(2) 0.045(3) 0.061(4) 0.008(3) -0.016(2) -0.018(2)
C41 0.024(2) 0.044(3) 0.055(3) 0.008(3) -0.006(2) -0.014(2)
C42 0.024(2) 0.035(3) 0.045(3) 0.006(2) -0.005(2) -0.0063(19)
C43 0.030(2) 0.028(2) 0.038(2) 0.000(2) -0.0121(19) -0.0127(18)
C44 0.046(3) 0.031(2) 0.044(3) 0.003(2) -0.022(2) -0.015(2)
C45 0.068(4) 0.039(3) 0.042(3) -0.004(3) -0.021(3) -0.019(3)
C46 0.066(4) 0.036(3) 0.043(3) -0.011(3) -0.015(3) -0.014(3)
C47 0.046(3) 0.030(2) 0.048(3) -0.008(2) -0.017(2) -0.009(2)
C48 0.028(2) 0.024(2) 0.036(2) -0.002(2) -0.0086(18) -0.0059(17)
C49 0.030(2) 0.026(2) 0.045(3) -0.004(2) -0.011(2) -0.0015(18)
C50 0.041(3) 0.025(2) 0.058(4) -0.001(3) -0.016(3) -0.003(2)
C51 0.042(3) 0.025(2) 0.063(4) -0.001(3) -0.018(3) -0.009(2)
C52 0.037(3) 0.026(2) 0.061(4) 0.001(2) -0.020(3) -0.010(2)
C53 0.024(2) 0.026(2) 0.039(2) -0.001(2) -0.0089(18) -0.0048(16)
C54 0.024(2) 0.038(3) 0.046(3) -0.009(2) -0.006(2) -0.0049(19)
C55 0.022(2) 0.056(4) 0.055(3) -0.012(3) -0.011(2) -0.005(2)
C56 0.030(3) 0.051(3) 0.056(3) -0.008(3) -0.016(2) -0.012(2)
C57 0.031(2) 0.036(3) 0.043(3) -0.005(2) -0.012(2) -0.010(2)
C58 0.041(3) 0.039(3) 0.042(3) -0.002(3) 0.002(2) -0.014(2)
C59 0.090(6) 0.072(5) 0.045(4) -0.012(4) 0.015(4) -0.045(5)
C60 0.061(4) 0.034(3) 0.048(3) 0.006(3) -0.024(3) -0.017(3)
C61 0.112(8) 0.060(5) 0.137(9) 0.059(6) -0.085(7) -0.056(5)
C62 0.051(2) 0.055(3) 0.039(2) 0.002(2) -0.0052(18) -0.032(2)
C63 0.049(2) 0.061(3) 0.049(2) -0.002(2) -0.006(2) -0.029(2)
N7 0.078(5) 0.081(5) 0.055(4) 0.007(3) -0.009(3) -0.053(4)
C64 0.051(3) 0.045(3) 0.052(4) 0.007(3) -0.018(3) -0.013(3)
C65 0.036(3) 0.047(3) 0.066(4) -0.017(3) -0.022(3) 0.000(2)
F1 0.087(4) 0.090(4) 0.064(3) 0.025(3) -0.016(3) -0.036(3)
F2 0.074(3) 0.073(3) 0.060(3) -0.023(2) -0.016(2) -0.021(2)
F3 0.055(3) 0.088(3) 0.078(3) 0.008(3) -0.039(2) -0.015(2)
F4 0.042(2) 0.057(2) 0.073(3) -0.003(2) -0.0119(19) -0.0131(18)
F5 0.061(3) 0.044(2) 0.082(3) 0.006(2) -0.038(2) -0.0102(19)
F6 0.057(3) 0.070(3) 0.111(4) -0.048(3) -0.021(3) -0.008(2)
Fe1 0.0190(3) 0.0220(3) 0.0313(3) 0.0007(3) -0.0045(2) -0.0059(2)
Fe2 0.0223(3) 0.0211(3) 0.0348(3) 0.0007(3) -0.0089(3) -0.0062(2)
Fe3 0.0217(3) 0.0219(3) 0.0305(3) 0.0005(3) -0.0068(2) -0.0047(2)
N1 0.0208(16) 0.0242(18) 0.036(2) -0.0004(17) -0.0035(15) -0.0055(14)
N2 0.0290(19) 0.0288(19) 0.032(2) -0.0025(17) -0.0080(16) -0.0054(16)
N3 0.0196(17) 0.030(2) 0.040(2) 0.0038(18) -0.0077(16) -0.0070(14)
N4 0.032(2) 0.0268(19) 0.038(2) -0.0019(18) -0.0114(17) -0.0101(16)
N5 0.0282(19) 0.0235(18) 0.043(2) 0.0005(18) -0.0133(17) -0.0076(15)
N6 0.0232(17) 0.0264(18) 0.038(2) -0.0013(18) -0.0087(16) -0.0060(15)
O1 0.0191(13) 0.0216(14) 0.0314(16) -0.0014(13) -0.0054(12) -0.0059(11)
O2 0.0210(14) 0.0252(15) 0.0316(16) 0.0031(13) -0.0098(12) -0.0075(12)
O3 0.0189(13) 0.0214(14) 0.0350(17) -0.0030(14) -0.0051(12) -0.0034(11)
O8 0.0308(17) 0.0316(17) 0.0342(18) -0.0016(16) -0.0005(14) -0.0109(14)
O9 0.051(2) 0.047(2) 0.045(2) -0.002(2) 0.0072(19) -0.021(2)
O6 0.0385(19) 0.0256(16) 0.044(2) 0.0042(16) -0.0132(16) -0.0107(14)
O7 0.051(3) 0.044(2) 0.061(3) 0.012(2) -0.018(2) -0.024(2)
O4 0.0212(14) 0.0223(14) 0.0312(16) -0.0004(13) -0.0046(12) -0.0061(11)
O5 0.0305(17) 0.0296(17) 0.0404(19) -0.0008(16) -0.0073(14) -0.0134(14)
O10 0.060(3) 0.049(3) 0.104(5) -0.026(3) -0.025(3) -0.008(2)
O11 0.039(3) 0.106(5) 0.096(4) -0.054(4) -0.025(3) -0.001(3)
O12 0.067(3) 0.049(3) 0.059(3) -0.009(2) -0.011(2) -0.016(2)
O13 0.036(2) 0.099(4) 0.044(2) 0.001(3) -0.0118(19) -0.019(3)
O14 0.033(2) 0.072(3) 0.056(3) -0.014(2) -0.0114(19) -0.015(2)
O15 0.056(3) 0.039(2) 0.049(3) -0.003(2) -0.006(2) -0.004(2)
F7A 0.201(15) 0.193(15) 0.215(18) -0.128(15) -0.055(13) -0.065(13)
F8A 0.63(5) 0.078(8) 0.111(10) 0.010(8) -0.152(18) -0.090(16)
F9A 0.130(8) 0.135(9) 0.086(6) 0.016(6) -0.038(6) -0.074(7)
O16A 0.159(16) 0.061(6) 0.102(10) -0.047(7) -0.014(10) 0.011(9)
O17A 0.111(13) 0.26(3) 0.171(19) -0.14(2) 0.048(13) -0.123(17)
O18A 0.066(8) 0.100(10) 0.112(11) -0.011(9) -0.029(7) 0.004(7)
F7B 0.201(15) 0.193(15) 0.215(18) -0.128(15) -0.055(13) -0.065(13)
F8B 0.63(5) 0.078(8) 0.111(10) 0.010(8) -0.152(18) -0.090(16)
F9B 0.130(8) 0.135(9) 0.086(6) 0.016(6) -0.038(6) -0.074(7)
O16B 0.159(16) 0.061(6) 0.102(10) -0.047(7) -0.014(10) 0.011(9)
O17B 0.108(12) 0.064(8) 0.086(10) -0.044(8) 0.042(9) -0.056(8)
O18B 0.32(4) 0.36(5) 0.069(12) 0.058(19) -0.086(19) -0.27(4)
S4B 0.215(12) 0.041(3) 0.035(2) 0.000(2) -0.025(4) -0.053(5)
S1 0.0366(7) 0.0398(7) 0.0657(10) -0.0168(8) -0.0133(7) -0.0060(6)
S2 0.0290(6) 0.0511(8) 0.0400(7) -0.0044(6) -0.0081(5) -0.0061(6)
Zn1 0.0366(3) 0.0342(3) 0.0423(4) 0.0039(3) -0.0055(3) -0.0155(3)

loop_
_atom_type_symbol
_atom_type_description
_atom_type_scat_dispersion_real
_atom_type_scat_dispersion_imag
_atom_type_scat_source
C C 0.0033 0.0016 'International Tables Vol C Tables 4.2.6.8 and 6.1.1.4'
H H 0.0000 0.0000 'International Tables Vol C Tables 4.2.6.8 and 6.1.1.4'
N N 0.0061 0.0033 'International Tables Vol C Tables 4.2.6.8 and 6.1.1.4'
O O 0.0106 0.0060 'International Tables Vol C Tables 4.2.6.8 and 6.1.1.4'
Fe Fe 0.3463 0.8444 'International Tables Vol C Tables 4.2.6.8 and 6.1.1.4'
Zn Zn 0.2839 1.4301 'International Tables Vol C Tables 4.2.6.8 and 6.1.1.4'
S S 0.1246 0.1234 'International Tables Vol C Tables 4.2.6.8 and 6.1.1.4'
F F 0.0171 0.0103 'International Tables Vol C Tables 4.2.6.8 and 6.1.1.4'

loop_
_geom_angle_atom_site_label_1
_geom_angle_atom_site_label_2
_geom_angle_atom_site_label_3
_geom_angle
C2 C1 H1 119.6
C2 C1 C6 120.9(6)
C6 C1 H1 119.6
C1 C2 C3 118.9(5)
C1 C2 C7 119.2(5)
C3 C2 C7 121.8(4)
C2 C3 H3 119.5
C4 C3 C2 121.1(5)
C4 C3 H3 119.5
C3 C4 C5 119.1(6)
C3 C4 C13 119.1(6)
C5 C4 C13 121.6(5)
C4 C5 H5 120.0
C6 C5 C4 120.0(5)
C6 C5 H5 120.0
C1 C6 C5 119.7(5)
C1 C6 C19 121.8(5)
C5 C6 C19 118.4(5)
C8 C7 C2 123.3(4)
C8 C7 C12 119.5(5)
C12 C7 C2 117.1(4)
C7 C8 C9 117.9(4)
C7 C8 C25 122.9(4)
C9 C8 C25 119.1(5)
C8 C9 H9 119.1
C10 C9 C8 121.8(5)
C10 C9 H9 119.1
C9 C10 H10 120.1
C11 C10 C9 119.8(5)
C11 C10 H10 120.1
C10 C11 H11 120.2
C10 C11 C12 119.6(5)
C12 C11 H11 120.2
C7 C12 H12 119.4
C11 C12 C7 121.2(5)
C11 C12 H12 119.4
C14 C13 C4 122.2(4)
C18 C13 C4 118.1(4)
C18 C13 C14 119.5(4)
C13 C14 C26 122.2(4)
C15 C14 C13 118.0(4)
C15 C14 C26 119.8(4)
C14 C15 H15 119.0
C16 C15 C14 122.1(4)
C16 C15 H15 119.0
C15 C16 H16 120.1
C15 C16 C17 119.7(5)
C17 C16 H16 120.1
C16 C17 H17 120.4
C18 C17 C16 119.3(5)
C18 C17 H17 120.4
C13 C18 H18 119.3
C17 C18 C13 121.4(5)
C17 C18 H18 119.3
C20 C19 C6 122.4(5)
C24 C19 C6 118.1(4)
C24 C19 C20 119.5(5)
C19 C20 C27 123.7(4)
C21 C20 C19 117.6(5)
C21 C20 C27 118.6(4)
C20 C21 H21 118.9
C22 C21 C20 122.1(5)
C22 C21 H21 118.9
C21 C22 H22 119.9
C21 C22 C23 120.1(6)
C23 C22 H22 119.9
C22 C23 H23 120.7
C24 C23 C22 118.6(6)
C24 C23 H23 120.7
C19 C24 H24 119.2
C23 C24 C19 121.7(5)
C23 C24 H24 119.2
C28 C25 C8 110.4(4)
C33 C25 C8 109.9(4)
C33 C25 C28 112.4(4)
O1 C25 C8 112.5(4)
O1 C25 C28 106.2(4)
O1 C25 C33 105.3(4)
C38 C26 C14 109.6(4)
C43 C26 C14 110.8(4)
C43 C26 C38 112.9(4)
O2 C26 C14 112.5(4)
O2 C26 C38 104.6(4)
O2 C26 C43 106.2(4)
C48 C27 C20 108.7(4)
C53 C27 C20 112.0(4)
C53 C27 C48 112.7(4)
O3 C27 C20 112.1(4)
O3 C27 C48 104.7(4)
O3 C27 C53 106.4(4)
C29 C28 C25 123.3(4)
N1 C28 C25 114.9(4)
N1 C28 C29 121.8(4)
C28 C29 H29 120.6
C28 C29 C30 118.7(5)
C30 C29 H29 120.6
C29 C30 H30 120.4
C31 C30 C29 119.2(5)
C31 C30 H30 120.4
C30 C31 H31 120.2
C30 C31 C32 119.6(5)
C32 C31 H31 120.2
C31 C32 H32 119.3
N1 C32 C31 121.3(5)
N1 C32 H32 119.3
C34 C33 C25 126.0(5)
N2 C33 C25 112.8(4)
N2 C33 C34 121.2(5)
C33 C34 H34 120.1
C35 C34 C33 119.8(5)
C35 C34 H34 120.1
C34 C35 H35 120.8
C34 C35 C36 118.3(6)
C36 C35 H35 120.8
C35 C36 H36 120.4
C37 C36 C35 119.3(5)
C37 C36 H36 120.4
C36 C37 H37 118.6
C36 C37 N2 122.9(5)
N2 C37 H37 118.6
C39 C38 C26 124.0(5)
N3 C38 C26 113.5(4)
N3 C38 C39 122.5(5)
C38 C39 H39 121.1
C40 C39 C38 117.7(6)
C40 C39 H39 121.1
C39 C40 H40 119.9
C41 C40 C39 120.1(5)
C41 C40 H40 119.9
C40 C41 H41 120.4
C40 C41 C42 119.1(5)
C42 C41 H41 120.4
C41 C42 H42 119.3
N3 C42 C41 121.4(6)
N3 C42 H42 119.3
C44 C43 C26 123.6(5)
N4 C43 C26 115.7(4)
N4 C43 C44 120.5(5)
C43 C44 H44 120.4
C45 C44 C43 119.2(5)
C45 C44 H44 120.4
C44 C45 H45 120.5
C46 C45 C44 119.1(6)
C46 C45 H45 120.5
C45 C46 H46 120.2
C47 C46 C45 119.6(7)
C47 C46 H46 120.2
C46 C47 H47 119.6
N4 C47 C46 120.9(6)
N4 C47 H47 119.6
C49 C48 C27 125.4(4)
N5 C48 C27 112.5(4)
N5 C48 C49 122.0(5)
C48 C49 H49 120.8
C48 C49 C50 118.5(5)
C50 C49 H49 120.8
C49 C50 H50 120.1
C51 C50 C49 119.8(5)
C51 C50 H50 120.1
C50 C51 H51 120.6
C50 C51 C52 118.7(5)
C52 C51 H51 120.6
C51 C52 H52 119.0
N5 C52 C51 121.9(5)
N5 C52 H52 119.0
C54 C53 C27 123.8(5)
N6 C53 C27 114.5(4)
N6 C53 C54 121.8(5)
C53 C54 H54 120.8
C53 C54 C55 118.4(6)
C55 C54 H54 120.8
C54 C55 H55 120.3
C56 C55 C54 119.3(5)
C56 C55 H55 120.3
C55 C56 H56 120.1
C55 C56 C57 119.7(6)
C57 C56 H56 120.1
C56 C57 H57 119.4
N6 C57 C56 121.2(6)
N6 C57 H57 119.4
O8 C58 C59 117.3(6)
O8 C58 O9 123.9(6)
O9 C58 C59 118.7(6)
C58 C59 H59A 109.5
C58 C59 H59B 109.5
C58 C59 H59C 109.5
H59A C59 H59B 109.5
H59A C59 H59C 109.5
H59B C59 H59C 109.5
O6 C60 C61 116.2(6)
O7 C60 C61 118.3(6)
O7 C60 O6 125.5(5)
C60 C61 H61A 109.5
C60 C61 H61B 109.5
C60 C61 H61C 109.5
H61A C61 H61B 109.5
H61A C61 H61C 109.5
H61B C61 H61C 109.5
N7 C62 C63 175.6(9)
C62 C63 H63A 109.5
C62 C63 H63B 109.5
C62 C63 H63C 109.5
H63A C63 H63B 109.5
H63A C63 H63C 109.5
H63B C63 H63C 109.5
C62 N7 Zn1 167.9(6)
F1 C64 S1 111.0(6)
F2 C64 F1 107.8(7)
F2 C64 F3 108.6(6)
F2 C64 S1 111.6(5)
F3 C64 F1 107.8(6)
F3 C64 S1 109.9(5)
F4 C65 F5 107.0(6)
F4 C65 S2 111.9(4)
F5 C65 S2 111.4(5)
F6 C65 F4 108.2(6)
F6 C65 F5 106.1(5)
F6 C65 S2 111.9(6)
N1 Fe1 N3 104.15(16)
O1 Fe1 N1 74.32(14)
O1 Fe1 N3 163.18(15)
O2 Fe1 N1 109.36(16)
O2 Fe1 N3 74.85(16)
O2 Fe1 O1 89.72(14)
O2 Fe1 O8 160.44(15)
O8 Fe1 N1 86.18(17)
O8 Fe1 N3 90.17(17)
O8 Fe1 O1 106.32(15)
O4 Fe1 N1 149.55(15)
O4 Fe1 N3 106.13(15)
O4 Fe1 O1 77.62(13)
O4 Fe1 O2 81.87(14)
O4 Fe1 O8 90.56(15)
N4 Fe2 N5 101.85(18)
N4 Fe2 Zn1 134.65(12)
N5 Fe2 Zn1 89.20(13)
O2 Fe2 N4 75.52(16)
O2 Fe2 N5 164.28(15)
O2 Fe2 Zn1 103.72(11)
O3 Fe2 N4 110.56(16)
O3 Fe2 N5 74.41(15)
O3 Fe2 O2 91.83(13)
O3 Fe2 O4 80.68(14)
O3 Fe2 Zn1 114.78(11)
O4 Fe2 N4 152.03(16)
O4 Fe2 N5 105.90(16)
O4 Fe2 O2 78.67(14)
O4 Fe2 Zn1 43.58(9)
O5 Fe2 N4 94.71(17)
O5 Fe2 N5 92.05(16)
O5 Fe2 O2 103.58(15)
O5 Fe2 O3 153.14(16)
O5 Fe2 O4 80.96(16)
O5 Fe2 Zn1 40.51(12)
N6 Fe3 N2 100.24(18)
O1 Fe3 N2 75.30(15)
O1 Fe3 N6 109.59(15)
O1 Fe3 O3 90.10(14)
O1 Fe3 O6 160.23(16)
O3 Fe3 N2 162.01(15)
O3 Fe3 N6 74.48(16)
O6 Fe3 N2 90.22(17)
O6 Fe3 N6 85.90(16)
O6 Fe3 O3 106.29(16)
O4 Fe3 N2 107.03(16)
O4 Fe3 N6 152.60(17)
O4 Fe3 O1 80.42(13)
O4 Fe3 O3 80.21(14)
O4 Fe3 O6 91.33(15)
C28 N1 C32 119.4(5)
C28 N1 Fe1 116.5(3)
C32 N1 Fe1 124.1(4)
C33 N2 C37 118.5(5)
C33 N2 Fe3 115.6(3)
C37 N2 Fe3 124.1(4)
C38 N3 C42 119.0(5)
C38 N3 Fe1 114.7(3)
C42 N3 Fe1 124.2(4)
C43 N4 Fe2 115.2(4)
C47 N4 C43 120.7(5)
C47 N4 Fe2 124.1(4)
C48 N5 C52 119.0(4)
C48 N5 Fe2 115.8(3)
C52 N5 Fe2 123.2(4)
C53 N6 C57 119.6(4)
C53 N6 Fe3 116.3(3)
C57 N6 Fe3 124.0(4)
C25 O1 Fe1 115.9(3)
C25 O1 Fe3 120.6(3)
Fe3 O1 Fe1 98.10(14)
C26 O2 Fe1 121.5(3)
C26 O2 Fe2 114.1(3)
Fe1 O2 Fe2 98.06(14)
C27 O3 Fe2 121.7(3)
C27 O3 Fe3 115.4(3)
Fe2 O3 Fe3 97.73(14)
C58 O8 Fe1 134.9(4)
C58 O9 Zn1 134.2(4)
C60 O6 Fe3 140.4(4)
C60 O7 Zn1 137.2(4)
Fe1 O4 Fe2 100.76(15)
Fe1 O4 Zn1 116.37(15)
Fe2 O4 Zn1 95.01(15)
Fe3 O4 Fe1 103.23(15)
Fe3 O4 Fe2 100.80(15)
Fe3 O4 Zn1 133.49(17)
Fe2 O5 H5A 129.6
Fe2 O5 Zn1 100.79(18)
Zn1 O5 H5A 129.6
F7A C66A F8A 117.7(12)
F7A C66A S4A 101.3(15)
F8A C66A S4A 81.3(14)
F9A C66A F7A 122.7(12)
F9A C66A F8A 118.1(12)
F9A C66A S4A 98.4(13)
C66A S4A O18A 111.9(8)
O16A S4A C66A 129.3(9)
O16A S4A O18A 77.7(6)
O17A S4A C66A 144.8(9)
O17A S4A O16A 85.6(8)
O17A S4A O18A 76.9(7)
F7B C66B F8B 110.6(14)
F7B C66B S4B 78.2(15)
F8B C66B S4B 67.8(16)
F9B C66B F7B 114.3(15)
F9B C66B F8B 113.5(13)
F9B C66B S4B 76.3(12)
C66B S4B O18B 128.7(12)
O16B S4B C66B 129.4(10)
O16B S4B O17B 78.6(8)
O16B S4B O18B 77.6(9)
O17B S4B C66B 141.6(9)
O17B S4B O18B 77.2(8)
O10 S1 C64 106.7(4)
O10 S1 O11 113.7(4)
O11 S1 C64 102.2(4)
O12 S1 C64 101.9(3)
O12 S1 O10 113.8(4)
O12 S1 O11 116.5(4)
O13 S2 C65 103.7(3)
O14 S2 C65 102.2(3)
O14 S2 O13 115.6(3)
O14 S2 O15 114.7(3)
O15 S2 C65 103.7(3)
O15 S2 O13 114.5(3)
N7 Zn1 Fe2 127.8(2)
N7 Zn1 O4 168.9(2)
O9 Zn1 N7 96.1(3)
O9 Zn1 Fe2 128.14(13)
O9 Zn1 O7 103.2(2)
O9 Zn1 O4 92.06(16)
O9 Zn1 O5 134.71(19)
O7 Zn1 N7 93.9(3)
O7 Zn1 Fe2 100.03(15)
O7 Zn1 O4 91.63(16)
O7 Zn1 O5 120.7(2)
O4 Zn1 Fe2 41.41(10)
O5 Zn1 N7 91.7(2)
O5 Zn1 Fe2 38.71(10)
O5 Zn1 O4 77.20(14)

loop_
_geom_bond_atom_site_label_1
_geom_bond_atom_site_label_2
_geom_bond_distance
C1 H1 0.9500
C1 C2 1.376(10)
C1 C6 1.386(9)
C2 C3 1.403(6)
C2 C7 1.485(7)
C3 H3 0.9500
C3 C4 1.378(8)
C4 C5 1.397(9)
C4 C13 1.491(8)
C5 H5 0.9500
C5 C6 1.390(6)
C6 C19 1.504(7)
C7 C8 1.401(7)
C7 C12 1.403(6)
C8 C9 1.409(7)
C8 C25 1.547(6)
C9 H9 0.9500
C9 C10 1.385(7)
C10 H10 0.9500
C10 C11 1.379(9)
C11 H11 0.9500
C11 C12 1.389(8)
C12 H12 0.9500
C13 C14 1.411(6)
C13 C18 1.393(6)
C14 C15 1.402(6)
C14 C26 1.546(6)
C15 H15 0.9500
C15 C16 1.378(7)
C16 H16 0.9500
C16 C17 1.393(7)
C17 H17 0.9500
C17 C18 1.389(7)
C18 H18 0.9500
C19 C20 1.406(7)
C19 C24 1.389(8)
C20 C21 1.401(8)
C20 C27 1.550(7)
C21 H21 0.9500
C21 C22 1.365(9)
C22 H22 0.9500
C22 C23 1.391(9)
C23 H23 0.9500
C23 C24 1.384(8)
C24 H24 0.9500
C25 C28 1.538(6)
C25 C33 1.530(7)
C25 O1 1.407(6)
C26 C38 1.543(7)
C26 C43 1.530(8)
C26 O2 1.418(5)
C27 C48 1.544(7)
C27 C53 1.536(7)
C27 O3 1.417(5)
C28 C29 1.384(7)
C28 N1 1.341(6)
C29 H29 0.9500
C29 C30 1.393(8)
C30 H30 0.9500
C30 C31 1.372(9)
C31 H31 0.9500
C31 C32 1.381(8)
C32 H32 0.9500
C32 N1 1.351(6)
C33 C34 1.386(8)
C33 N2 1.348(6)
C34 H34 0.9500
C34 C35 1.386(8)
C35 H35 0.9500
C35 C36 1.397(9)
C36 H36 0.9500
C36 C37 1.349(9)
C37 H37 0.9500
C37 N2 1.362(7)
C38 C39 1.395(7)
C38 N3 1.334(8)
C39 H39 0.9500
C39 C40 1.389(8)
C40 H40 0.9500
C40 C41 1.368(10)
C41 H41 0.9500
C41 C42 1.388(9)
C42 H42 0.9500
C42 N3 1.354(6)
C43 C44 1.383(8)
C43 N4 1.343(6)
C44 H44 0.9500
C44 C45 1.384(10)
C45 H45 0.9500
C45 C46 1.381(9)
C46 H46 0.9500
C46 C47 1.370(9)
C47 H47 0.9500
C47 N4 1.340(8)
C48 C49 1.385(7)
C48 N5 1.345(6)
C49 H49 0.9500
C49 C50 1.395(8)
C50 H50 0.9500
C50 C51 1.373(8)
C51 H51 0.9500
C51 C52 1.391(7)
C52 H52 0.9500
C52 N5 1.350(6)
C53 C54 1.390(7)
C53 N6 1.335(7)
C54 H54 0.9500
C54 C55 1.407(8)
C55 H55 0.9500
C55 C56 1.364(10)
C56 H56 0.9500
C56 C57 1.383(8)
C57 H57 0.9500
C57 N6 1.364(7)
C58 C59 1.492(10)
C58 O8 1.266(7)
C58 O9 1.273(8)
C59 H59A 0.9800
C59 H59B 0.9800
C59 H59C 0.9800
C60 C61 1.504(9)
C60 O6 1.278(7)
C60 O7 1.251(8)
C61 H61A 0.9800
C61 H61B 0.9800
C61 H61C 0.9800
C62 C63 1.493(9)
C62 N7 1.144(9)
C63 H63A 0.9800
C63 H63B 0.9800
C63 H63C 0.9800
N7 Zn1 2.058(6)
C64 F1 1.337(8)
C64 F2 1.328(9)
C64 F3 1.328(8)
C64 S1 1.817(8)
C65 F4 1.335(8)
C65 F5 1.340(8)
C65 F6 1.320(9)
C65 S2 1.825(8)
Fe1 N1 2.113(4)
Fe1 N3 2.198(4)
Fe1 O1 2.081(3)
Fe1 O2 1.980(4)
Fe1 O8 1.991(4)
Fe1 O4 1.965(3)
Fe2 N4 2.102(5)
Fe2 N5 2.187(4)
Fe2 O2 2.071(3)
Fe2 O3 1.986(3)
Fe2 O4 2.006(4)
Fe2 O5 1.923(4)
Fe2 Zn1 3.0207(15)
Fe3 N2 2.147(5)
Fe3 N6 2.122(4)
Fe3 O1 1.981(3)
Fe3 O3 2.060(4)
Fe3 O6 1.983(4)
Fe3 O4 1.950(3)
O9 Zn1 1.971(5)
O7 Zn1 1.995(5)
O4 Zn1 2.090(3)
O5 H5A 0.9500
O5 Zn1 1.997(4)
O10 S1 1.433(6)
O11 S1 1.433(5)
O12 S1 1.430(6)
O13 S2 1.442(5)
O14 S2 1.436(5)
O15 S2 1.438(6)
C66A F7A 1.335(13)
C66A F8A 1.372(14)
C66A F9A 1.319(13)
C66A S4A 1.661(16)
O16A S4A 1.657(12)
O17A S4A 1.641(14)
O18A S4A 1.783(12)
C66B F7B 1.361(16)
C66B F8B 1.369(16)
C66B F9B 1.360(16)
C66B S4B 1.754(18)
O16B S4B 1.744(14)
O17B S4B 1.752(13)
O18B S4B 1.764(15)
